data_4069397
loop_
_publ_author_name
'Troegel, Dennis'
'M\"oller, Frank'
'Burschka, Christian'
'Tacke, Reinhold'

_publ_section_title
;
 4-((2-Halogeno-5-pyridyl)dimethylsilyl)phenylboronic Acids: New Potential
 Building Blocks for the Synthesis of Silicon-Containing Drugs
;
_journal_issue 11
_journal_name_full Organometallics
_journal_page_first 3218
_journal_paper_doi 10.1021/om900175m
_journal_volume 28
_journal_year 2009
_chemical_formula_moiety 'C13 H15 B F N O2 Si . 1/2(CH3COCH3)'
_chemical_formula_sum 'C14.5 H18 B F N O2.5 Si'
_chemical_formula_weight 304.20
_chemical_name_systematic
; 
 ? 
;
_space_group_IT_number 14
_symmetry_cell_setting monoclinic
_symmetry_space_group_name_Hall '-P 2yn'
_symmetry_space_group_name_H-M 'P 1 21/n 1'
_atom_sites_solution_hydrogens geom
_atom_sites_solution_primary direct
_atom_sites_solution_secondary difmap
_audit_creation_method SHELXL-97
_cell_angle_alpha 90.00
_cell_angle_beta 97.817(18)
_cell_angle_gamma 90.00
_cell_formula_units_Z 4
_cell_length_a 6.6964(10)
_cell_length_b 22.190(3)
_cell_length_c 11.1528(17)
_cell_measurement_reflns_used 5000
_cell_measurement_temperature 193(2)
_cell_measurement_theta_max 25.6
_cell_measurement_theta_min 7.35
_cell_volume 1641.8(4)
_computing_cell_refinement Stoe-IPDS
_computing_data_collection Stoe-IPDS
_computing_data_reduction Stoe-IPDs
_computing_molecular_graphics Ortep/Povray
_computing_publication_material Bruker-SHELXTL
_computing_structure_refinement 'SHELXL-97 (Sheldrick, 1997)'
_computing_structure_solution 'SHELXS-97 (Sheldrick, 1990)'
_diffrn_ambient_temperature 193(2)
_diffrn_measured_fraction_theta_full 0.964
_diffrn_measured_fraction_theta_max 0.964
_diffrn_measurement_device_type image_plate_STOE_IPDS
_diffrn_measurement_method Stoe-IPDS
_diffrn_radiation_monochromator graphite
_diffrn_radiation_source 'fine-focus sealed tube'
_diffrn_radiation_type MoK\a
_diffrn_radiation_wavelength 0.71073
_diffrn_reflns_av_R_equivalents 0.0371
_diffrn_reflns_av_sigmaI/netI 0.0246
_diffrn_reflns_limit_h_max 9
_diffrn_reflns_limit_h_min -9
_diffrn_reflns_limit_k_max 30
_diffrn_reflns_limit_k_min -30
_diffrn_reflns_limit_l_max 15
_diffrn_reflns_limit_l_min -15
_diffrn_reflns_number 23419
_diffrn_reflns_theta_full 29.06
_diffrn_reflns_theta_max 29.06
_diffrn_reflns_theta_min 2.60
_exptl_absorpt_coefficient_mu 0.158
_exptl_absorpt_correction_type none
_exptl_crystal_colour colorless
_exptl_crystal_density_diffrn 1.231
_exptl_crystal_density_method 'not measured'
_exptl_crystal_description brick
_exptl_crystal_F_000 640
_exptl_crystal_size_max .5
_exptl_crystal_size_mid .4
_exptl_crystal_size_min .2
_refine_diff_density_max 0.335
_refine_diff_density_min -0.384
_refine_diff_density_rms 0.052
_refine_ls_extinction_method none
_refine_ls_goodness_of_fit_ref 1.037
_refine_ls_hydrogen_treatment mixed
_refine_ls_matrix_type full
_refine_ls_number_parameters 207
_refine_ls_number_reflns 4240
_refine_ls_number_restraints 9
_refine_ls_restrained_S_all 1.046
_refine_ls_R_factor_all 0.0564
_refine_ls_R_factor_gt 0.0441
_refine_ls_shift/su_max 0.000
_refine_ls_shift/su_mean 0.000
_refine_ls_structure_factor_coef Fsqd
_refine_ls_weighting_details 'calc w=1/[\s^2^(Fo^2^)+(0.0737P)^2^+0.4762P] where P=(Fo^2^+2Fc^2^)/3'
_refine_ls_weighting_scheme calc
_refine_ls_wR_factor_gt 0.1206
_refine_ls_wR_factor_ref 0.1274
_reflns_number_gt 3423
_reflns_number_total 4240
_reflns_threshold_expression >2sigma(I)
_cod_data_source_file om900175m_si_002.cif
_cod_data_source_block compound_1a
_cod_original_sg_symbol_H-M P21/n
_cod_original_formula_sum 'C14.50 H18 B F N O2.50 Si'
_cod_database_code 4069397

loop_
_symmetry_equiv_pos_as_xyz
'x, y, z'
'-x+1/2, y+1/2, -z+1/2'
'-x, -y, -z'
'x-1/2, -y-1/2, z-1/2'

loop_
_atom_site_label
_atom_site_type_symbol
_atom_site_fract_x
_atom_site_fract_y
_atom_site_fract_z
_atom_site_U_iso_or_equiv
_atom_site_adp_type
_atom_site_occupancy
_atom_site_symmetry_multiplicity
_atom_site_calc_flag
_atom_site_refinement_flags
_atom_site_disorder_assembly
_atom_site_disorder_group
B B 0.0986(3) 0.05640(8) 0.14213(15) 0.0309(4) Uani 1 1 d . . .
C1 C 0.3238(2) 0.18086(6) 0.44059(12) 0.0253(3) Uani 1 1 d . . .
C2 C 0.4580(2) 0.14923(7) 0.37844(14) 0.0302(3) Uani 1 1 d . . .
H2 H 0.5989 0.1547 0.4008 0.036 Uiso 1 1 calc R . .
C3 C 0.3899(2) 0.10974(7) 0.28410(14) 0.0304(3) Uani 1 1 d . . .
H3 H 0.4850 0.0893 0.2430 0.036 Uiso 1 1 calc R . .
C4 C 0.1839(2) 0.09986(6) 0.24922(13) 0.0272(3) Uani 1 1 d . . .
C5 C 0.0496(2) 0.13052(7) 0.31294(14) 0.0311(3) Uani 1 1 d . . .
H5 H -0.0911 0.1240 0.2923 0.037 Uiso 1 1 calc R . .
C6 C 0.1170(2) 0.17033(7) 0.40589(14) 0.0302(3) Uani 1 1 d . . .
H6 H 0.0216 0.1908 0.4468 0.036 Uiso 1 1 calc R . .
C7 C 0.2925(2) 0.31125(7) 0.50003(13) 0.0277(3) Uani 1 1 d . . .
C8 C 0.1254(2) 0.33768(7) 0.53935(14) 0.0313(3) Uani 1 1 d . . .
H8 H 0.0759 0.3202 0.6073 0.038 Uiso 1 1 calc R . .
N N 0.0278(2) 0.38658(7) 0.48783(14) 0.0378(3) Uani 1 1 d . . .
C9 C 0.1003(3) 0.40959(8) 0.39466(17) 0.0413(4) Uani 1 1 d . . .
C10 C 0.2672(3) 0.38971(9) 0.34737(17) 0.0482(5) Uani 1 1 d . . .
H10 H 0.3141 0.4094 0.2809 0.058 Uiso 1 1 calc R . .
C11 C 0.3635(3) 0.33957(8) 0.40141(16) 0.0411(4) Uani 1 1 d . . .
H11 H 0.4793 0.3240 0.3714 0.049 Uiso 1 1 calc R . .
C12 C 0.6821(2) 0.24258(8) 0.59410(16) 0.0369(4) Uani 1 1 d . . .
H12A H 0.7208 0.2687 0.6642 0.055 Uiso 1 1 calc R . .
H12B H 0.7342 0.2594 0.5232 0.055 Uiso 1 1 calc R . .
H12C H 0.7385 0.2022 0.6111 0.055 Uiso 1 1 calc R . .
C13 C 0.2892(3) 0.21677(8) 0.70203(14) 0.0361(3) Uani 1 1 d . . .
H13A H 0.3507 0.1793 0.7360 0.054 Uiso 1 1 calc R . .
H13B H 0.1437 0.2109 0.6808 0.054 Uiso 1 1 calc R . .
H13C H 0.3142 0.2491 0.7620 0.054 Uiso 1 1 calc R . .
F F -0.0052(2) 0.45695(6) 0.34289(13) 0.0642(4) Uani 1 1 d . . .
O1 O 0.19448(19) 0.04648(6) 0.04358(11) 0.0385(3) Uani 1 1 d . . .
H1O H 0.293(4) 0.0671(12) 0.032(2) 0.058 Uiso 1 1 d . . .
O2 O -0.0789(2) 0.02877(6) 0.15086(11) 0.0436(3) Uani 1 1 d . . .
H2O H -0.120(4) 0.0081(12) 0.094(3) 0.065 Uiso 1 1 d . . .
Si Si 0.40230(6) 0.237570(18) 0.56324(3) 0.02496(12) Uani 1 1 d . . .
O4 O 0.1233(10) -0.0771(3) 0.4189(5) 0.136(2) Uani 0.50 1 d PDU A -1
C15 C 0.0569(9) -0.0327(3) 0.4650(5) 0.087(2) Uani 0.50 1 d PDU A -1
C16 C 0.1669(13) 0.0222(4) 0.5636(9) 0.1047(17) Uiso 0.50 1 d PDU A -1
H16A H 0.1244 0.0164 0.6435 0.157 Uiso 0.50 1 calc PR A -1
H16B H 0.1243 0.0621 0.5326 0.157 Uiso 0.50 1 calc PR A -1
H16C H 0.3139 0.0190 0.5704 0.157 Uiso 0.50 1 calc PR A -1
C17 C -0.1857(11) -0.0037(5) 0.4580(9) 0.1047(17) Uiso 0.50 1 d PDU A -1
H17A H -0.2099 0.0253 0.3914 0.157 Uiso 0.50 1 calc PR A -1
H17B H -0.2003 0.0165 0.5345 0.157 Uiso 0.50 1 calc PR A -1
H17C H -0.2837 -0.0367 0.4443 0.157 Uiso 0.50 1 calc PR A -1

loop_
_atom_site_aniso_label
_atom_site_aniso_U_11
_atom_site_aniso_U_22
_atom_site_aniso_U_33
_atom_site_aniso_U_23
_atom_site_aniso_U_13
_atom_site_aniso_U_12
B 0.0344(9) 0.0280(8) 0.0289(7) -0.0040(6) -0.0006(7) -0.0050(6)
C1 0.0248(7) 0.0255(6) 0.0249(6) -0.0033(5) 0.0010(5) -0.0002(5)
C2 0.0226(7) 0.0343(8) 0.0329(7) -0.0084(6) 0.0014(6) -0.0009(5)
C3 0.0288(7) 0.0319(7) 0.0304(7) -0.0077(6) 0.0036(6) 0.0013(6)
C4 0.0307(7) 0.0244(7) 0.0254(6) -0.0016(5) 0.0002(5) -0.0042(5)
C5 0.0246(7) 0.0362(8) 0.0310(7) -0.0037(6) -0.0013(6) -0.0048(6)
C6 0.0243(7) 0.0343(8) 0.0320(7) -0.0072(6) 0.0034(6) 0.0008(5)
C7 0.0269(7) 0.0281(7) 0.0282(7) -0.0050(5) 0.0036(5) -0.0029(5)
C8 0.0262(7) 0.0325(7) 0.0352(7) 0.0003(6) 0.0048(6) 0.0006(6)
N 0.0315(7) 0.0362(7) 0.0453(8) 0.0032(6) 0.0034(6) 0.0041(6)
C9 0.0441(10) 0.0349(8) 0.0425(9) 0.0034(7) -0.0026(7) 0.0016(7)
C10 0.0641(13) 0.0447(10) 0.0380(9) 0.0081(7) 0.0151(9) -0.0019(9)
C11 0.0466(10) 0.0412(9) 0.0386(8) -0.0016(7) 0.0170(8) 0.0015(7)
C12 0.0233(7) 0.0463(9) 0.0404(8) -0.0135(7) 0.0014(6) -0.0013(6)
C13 0.0368(9) 0.0433(9) 0.0284(7) -0.0005(6) 0.0054(6) -0.0006(7)
F 0.0700(9) 0.0520(7) 0.0674(8) 0.0216(6) -0.0026(7) 0.0155(6)
O1 0.0354(6) 0.0420(7) 0.0386(6) -0.0150(5) 0.0065(5) -0.0149(5)
O2 0.0469(8) 0.0485(7) 0.0364(6) -0.0141(5) 0.0087(5) -0.0232(6)
Si 0.0208(2) 0.0289(2) 0.02497(19) -0.00593(14) 0.00251(14) -0.00053(14)
O4 0.189(6) 0.138(5) 0.094(3) 0.005(3) 0.067(4) 0.032(4)
C15 0.128(6) 0.084(4) 0.059(3) 0.030(3) 0.048(3) 0.026(4)

loop_
_atom_type_symbol
_atom_type_description
_atom_type_scat_dispersion_real
_atom_type_scat_dispersion_imag
_atom_type_scat_source
C C 0.0033 0.0016 'International Tables Vol C Tables 4.2.6.8 and 6.1.1.4'
H H 0.0000 0.0000 'International Tables Vol C Tables 4.2.6.8 and 6.1.1.4'
B B 0.0013 0.0007 'International Tables Vol C Tables 4.2.6.8 and 6.1.1.4'
N N 0.0061 0.0033 'International Tables Vol C Tables 4.2.6.8 and 6.1.1.4'
O O 0.0106 0.0060 'International Tables Vol C Tables 4.2.6.8 and 6.1.1.4'
F F 0.0171 0.0103 'International Tables Vol C Tables 4.2.6.8 and 6.1.1.4'
Si Si 0.0817 0.0704 'International Tables Vol C Tables 4.2.6.8 and 6.1.1.4'

loop_
_geom_angle_atom_site_label_1
_geom_angle_atom_site_label_2
_geom_angle_atom_site_label_3
_geom_angle
O2 B O1 119.96(14)
O2 B C4 116.95(15)
O1 B C4 123.09(14)
C2 C1 C6 117.15(13)
C2 C1 Si 124.20(11)
C6 C1 Si 118.63(11)
C1 C2 C3 121.50(14)
C2 C3 C4 121.09(14)
C5 C4 C3 117.46(13)
C5 C4 B 119.36(13)
C3 C4 B 123.18(14)
C6 C5 C4 121.51(14)
C5 C6 C1 121.27(14)
C8 C7 C11 115.60(15)
C8 C7 Si 122.53(12)
C11 C7 Si 121.57(12)
N C8 C7 124.66(15)
C9 N C8 116.09(15)
N C9 F 114.45(17)
N C9 C10 126.10(16)
F C9 C10 119.44(18)
C9 C10 C11 116.57(17)
C10 C11 C7 120.93(17)
C12 Si C13 111.84(8)
C12 Si C1 110.45(7)
C13 Si C1 109.40(7)
C12 Si C7 110.36(8)
C13 Si C7 109.97(8)
C1 Si C7 104.57(6)
O4 C15 C16 133.2(6)
O4 C15 C17 132.0(6)
C16 C15 C17 94.7(5)

loop_
_geom_bond_atom_site_label_1
_geom_bond_atom_site_label_2
_geom_bond_distance
B O2 1.352(2)
B O1 1.364(2)
B C4 1.580(2)
C1 C2 1.397(2)
C1 C6 1.405(2)
C1 Si 1.8804(14)
C2 C3 1.397(2)
C3 C4 1.399(2)
C4 C5 1.397(2)
C5 C6 1.390(2)
C7 C8 1.386(2)
C7 C11 1.404(2)
C7 Si 1.8894(16)
C8 N 1.354(2)
N C9 1.309(3)
C9 F 1.351(2)
C9 C10 1.372(3)
C10 C11 1.383(3)
C12 Si 1.8615(17)
C13 Si 1.8711(17)
O4 C15 1.223(8)
C15 C16 1.736(7)
C15 C17 1.739(7)

loop_
_geom_torsion_atom_site_label_1
_geom_torsion_atom_site_label_2
_geom_torsion_atom_site_label_3
_geom_torsion_atom_site_label_4
_geom_torsion
C6 C1 C2 C3 1.3(2)
Si C1 C2 C3 -176.89(12)
C1 C2 C3 C4 -0.8(2)
C2 C3 C4 C5 -0.6(2)
C2 C3 C4 B 179.17(15)
O2 B C4 C5 -30.3(2)
O1 B C4 C5 149.20(16)
O2 B C4 C3 149.98(16)
O1 B C4 C3 -30.5(2)
C3 C4 C5 C6 1.3(2)
B C4 C5 C6 -178.44(14)
C4 C5 C6 C1 -0.8(2)
C2 C1 C6 C5 -0.6(2)
Si C1 C6 C5 177.74(12)
C11 C7 C8 N 1.6(2)
Si C7 C8 N -172.20(12)
C7 C8 N C9 -0.2(2)
C8 N C9 F 177.71(14)
C8 N C9 C10 -1.8(3)
N C9 C10 C11 2.1(3)
F C9 C10 C11 -177.43(17)
C9 C10 C11 C7 -0.4(3)
C8 C7 C11 C10 -1.3(2)
Si C7 C11 C10 172.59(14)
C2 C1 Si C12 -2.61(16)
C6 C1 Si C12 179.22(13)
C2 C1 Si C13 -126.14(14)
C6 C1 Si C13 55.69(14)
C2 C1 Si C7 116.11(14)
C6 C1 Si C7 -62.06(13)
C8 C7 Si C12 -135.58(13)
C11 C7 Si C12 50.95(15)
C8 C7 Si C13 -11.73(15)
C11 C7 Si C13 174.81(13)
C8 C7 Si C1 105.63(13)
C11 C7 Si C1 -67.83(14)
